data_1507882
loop_
_publ_author_name
'Li, Ming'
'Cao, Han'
'Wang, Yong'
'Lv, Xiu-Liang'
'Wen, Li-Rong'

_publ_section_title
;
 One-pot multicomponent cascade reaction of N,S-ketene acetal:
 solvent-free synthesis of imidazo[1,2-a]thiochromeno[3,2-e]pyridines.
;
_journal_issue 13
_journal_name_full 'Organic letters'
_journal_page_first 3470
_journal_page_last 3473
_journal_paper_doi 10.1021/ol301441v
_journal_volume 14
_journal_year 2012
_chemical_formula_moiety 'C23 H17 Cl N2 O4 S'
_chemical_formula_sum 'C23 H17 Cl N2 O4 S'
_chemical_formula_weight 452.90
_chemical_name_systematic
; 
 ? 
;
_space_group_IT_number 2
_symmetry_cell_setting triclinic
_symmetry_space_group_name_Hall '-P 1'
_symmetry_space_group_name_H-M 'P -1'
_atom_sites_solution_hydrogens geom
_atom_sites_solution_primary direct
_atom_sites_solution_secondary difmap
_audit_creation_method SHELXL-97
_cell_angle_alpha 82.415(10)
_cell_angle_beta 81.991(11)
_cell_angle_gamma 78.422(9)
_cell_formula_units_Z 2
_cell_length_a 7.704(2)
_cell_length_b 10.658(4)
_cell_length_c 12.436(4)
_cell_measurement_reflns_used 3796
_cell_measurement_temperature 173(2)
_cell_measurement_theta_max 27.48
_cell_measurement_theta_min 1.66
_cell_volume 984.9(6)
_computing_cell_refinement 'CrystalClear (Rigaku Inc., 2007)'
_computing_data_collection 'CrystalClear (Rigaku Inc., 2007)'
_computing_data_reduction 'CrystalClear (Rigaku Inc., 2007)'
_computing_molecular_graphics 'XP in Siemens SHELXTL (Sheldrick, 2008)'
_computing_publication_material 'SHELX97 (Sheldrick, 2008)'
_computing_structure_refinement 'SHELXL-97 (Sheldrick, 2008)'
_computing_structure_solution 'SHELXS-97 (Sheldrick, 2008)'
_diffrn_ambient_temperature 173(2)
_diffrn_measured_fraction_theta_full 0.980
_diffrn_measured_fraction_theta_max 0.980
_diffrn_measurement_device_type 'MM007-HF CCD(Saturn 724+)'
_diffrn_measurement_method '\w scans at fixed \c = 45\%'
_diffrn_radiation_monochromator Confocal
_diffrn_radiation_source 'rotating anode'
_diffrn_radiation_type MoK\a
_diffrn_radiation_wavelength 0.71073
_diffrn_reflns_av_R_equivalents 0.0366
_diffrn_reflns_av_sigmaI/netI 0.0412
_diffrn_reflns_limit_h_max 9
_diffrn_reflns_limit_h_min -9
_diffrn_reflns_limit_k_max 13
_diffrn_reflns_limit_k_min -13
_diffrn_reflns_limit_l_max 13
_diffrn_reflns_limit_l_min -16
_diffrn_reflns_number 8796
_diffrn_reflns_theta_full 27.46
_diffrn_reflns_theta_max 27.46
_diffrn_reflns_theta_min 1.66
_exptl_absorpt_coefficient_mu 0.336
_exptl_absorpt_correction_T_max 0.9482
_exptl_absorpt_correction_T_min 0.9359
_exptl_absorpt_correction_type multi-scan
_exptl_absorpt_process_details 'CrystalClear (Rigaku Inc., 2007)'
_exptl_crystal_colour colorless
_exptl_crystal_density_diffrn 1.527
_exptl_crystal_density_method 'not measured'
_exptl_crystal_description block
_exptl_crystal_F_000 468
_exptl_crystal_size_max 0.20
_exptl_crystal_size_mid 0.20
_exptl_crystal_size_min 0.16
_refine_diff_density_max 0.385
_refine_diff_density_min -0.301
_refine_diff_density_rms 0.058
_refine_ls_extinction_method none
_refine_ls_goodness_of_fit_ref 1.057
_refine_ls_hydrogen_treatment constr
_refine_ls_matrix_type full
_refine_ls_number_parameters 281
_refine_ls_number_reflns 4405
_refine_ls_number_restraints 0
_refine_ls_restrained_S_all 1.057
_refine_ls_R_factor_all 0.0484
_refine_ls_R_factor_gt 0.0437
_refine_ls_shift/su_max 0.001
_refine_ls_shift/su_mean 0.000
_refine_ls_structure_factor_coef Fsqd
_refine_ls_weighting_details 'calc w=1/[\s^2^(Fo^2^)+(0.0431P)^2^+0.6302P] where P=(Fo^2^+2Fc^2^)/3'
_refine_ls_weighting_scheme calc
_refine_ls_wR_factor_gt 0.1040
_refine_ls_wR_factor_ref 0.1077
_reflns_number_gt 4053
_reflns_number_total 4405
_reflns_threshold_expression >2sigma(I)
_cod_data_source_file ol301441v_si_001.cif
_cod_data_source_block mx1258_for_compound_4k
_cod_depositor_comments 'Adding full bibliography for 1507882--1507883.cif.'
_cod_original_cell_volume 984.9(5)
_cod_original_sg_symbol_H-M P-1
_cod_database_code 1507882

loop_
_symmetry_equiv_pos_as_xyz
'x, y, z'
'-x, -y, -z'

loop_
_atom_site_label
_atom_site_type_symbol
_atom_site_fract_x
_atom_site_fract_y
_atom_site_fract_z
_atom_site_U_iso_or_equiv
_atom_site_adp_type
_atom_site_occupancy
_atom_site_symmetry_multiplicity
_atom_site_calc_flag
_atom_site_refinement_flags
Cl1 Cl 0.63396(7) 0.61646(5) 0.13122(5) 0.03787(14) Uani 1 1 d .
S1 S 0.33078(6) -0.08139(4) 0.11126(3) 0.02212(12) Uani 1 1 d .
O1 O -0.01009(18) 0.29764(13) 0.03038(10) 0.0280(3) Uani 1 1 d .
O2 O 0.38709(19) -0.17387(14) 0.54346(11) 0.0343(3) Uani 1 1 d .
O3 O -0.02859(17) 0.22141(12) 0.54261(10) 0.0257(3) Uani 1 1 d .
O4 O -0.10556(17) 0.38369(12) 0.41235(10) 0.0246(3) Uani 1 1 d .
N1 N 0.28615(19) 0.01276(14) 0.29825(11) 0.0206(3) Uani 1 1 d .
N2 N 0.2192(2) 0.01716(14) 0.47781(11) 0.0228(3) Uani 1 1 d .
H2 H 0.1715 0.0451 0.5408 0.027 Uiso 1 1 calc R
C1 C 0.1559(2) 0.10590(17) -0.03324(13) 0.0210(3) Uani 1 1 d .
C2 C 0.1066(2) 0.14768(19) -0.13876(14) 0.0258(4) Uani 1 1 d .
H2A H 0.0375 0.2312 -0.1532 0.031 Uiso 1 1 calc R
C3 C 0.1577(3) 0.0686(2) -0.22141(15) 0.0318(4) Uani 1 1 d .
H3 H 0.1234 0.0978 -0.2923 0.038 Uiso 1 1 calc R
C4 C 0.2596(3) -0.0540(2) -0.20111(15) 0.0311(4) Uani 1 1 d .
H4 H 0.2930 -0.1086 -0.2580 0.037 Uiso 1 1 calc R
C5 C 0.3121(2) -0.09635(19) -0.09920(15) 0.0271(4) Uani 1 1 d .
H5 H 0.3832 -0.1794 -0.0859 0.032 Uiso 1 1 calc R
C6 C 0.2600(2) -0.01613(17) -0.01490(14) 0.0219(3) Uani 1 1 d .
C7 C 0.2478(2) 0.04384(16) 0.19071(13) 0.0187(3) Uani 1 1 d .
C8 C 0.1497(2) 0.16073(16) 0.15996(13) 0.0184(3) Uani 1 1 d .
C9 C 0.0914(2) 0.19527(17) 0.05204(14) 0.0203(3) Uani 1 1 d .
C10 C 0.3762(2) -0.11139(17) 0.34726(14) 0.0235(4) Uani 1 1 d .
H10B H 0.5065 -0.1249 0.3250 0.028 Uiso 1 1 calc R
H10A H 0.3283 -0.1835 0.3271 0.028 Uiso 1 1 calc R
C11 C 0.3327(2) -0.09802(18) 0.46864(14) 0.0243(4) Uani 1 1 d .
C12 C 0.1872(2) 0.08515(17) 0.37800(13) 0.0201(3) Uani 1 1 d .
C13 C 0.0838(2) 0.20082(16) 0.35585(13) 0.0195(3) Uani 1 1 d .
C14 C 0.0943(2) 0.26356(16) 0.23903(13) 0.0187(3) Uani 1 1 d .
H14 H -0.0269 0.3127 0.2253 0.022 Uiso 1 1 calc R
C15 C 0.2254(2) 0.35725(16) 0.21646(13) 0.0194(3) Uani 1 1 d .
C16 C 0.3843(2) 0.32960(17) 0.26321(14) 0.0232(4) Uani 1 1 d .
H16 H 0.4073 0.2548 0.3136 0.028 Uiso 1 1 calc R
C17 C 0.5102(2) 0.40892(18) 0.23781(16) 0.0268(4) Uani 1 1 d .
H17 H 0.6188 0.3885 0.2698 0.032 Uiso 1 1 calc R
C18 C 0.4746(2) 0.51810(18) 0.16522(15) 0.0257(4) Uani 1 1 d .
C19 C 0.3162(3) 0.54934(18) 0.11892(16) 0.0296(4) Uani 1 1 d .
H19 H 0.2928 0.6253 0.0698 0.035 Uiso 1 1 calc R
C20 C 0.1922(3) 0.46916(17) 0.14470(15) 0.0255(4) Uani 1 1 d .
H20 H 0.0832 0.4906 0.1132 0.031 Uiso 1 1 calc R
C21 C -0.0192(2) 0.26678(16) 0.44616(14) 0.0205(3) Uani 1 1 d .
C22 C -0.2184(3) 0.45724(19) 0.49549(16) 0.0299(4) Uani 1 1 d .
H22B H -0.1485 0.4658 0.5543 0.036 Uiso 1 1 calc R
H22A H -0.3186 0.4139 0.5280 0.036 Uiso 1 1 calc R
C23 C -0.2872(3) 0.5872(2) 0.43851(18) 0.0349(5) Uani 1 1 d .
H23A H -0.3593 0.5774 0.3822 0.052 Uiso 1 1 calc R
H23B H -0.1864 0.6275 0.4044 0.052 Uiso 1 1 calc R
H23C H -0.3608 0.6417 0.4917 0.052 Uiso 1 1 calc R

loop_
_atom_site_aniso_label
_atom_site_aniso_U_11
_atom_site_aniso_U_22
_atom_site_aniso_U_33
_atom_site_aniso_U_23
_atom_site_aniso_U_13
_atom_site_aniso_U_12
Cl1 0.0356(3) 0.0314(3) 0.0490(3) 0.0019(2) -0.0033(2) -0.0171(2)
S1 0.0250(2) 0.0189(2) 0.0215(2) -0.00342(15) -0.00096(16) -0.00215(17)
O1 0.0343(7) 0.0233(7) 0.0253(6) -0.0009(5) -0.0096(5) 0.0007(6)
O2 0.0392(8) 0.0331(8) 0.0242(7) 0.0028(6) -0.0092(6) 0.0084(6)
O3 0.0300(7) 0.0264(7) 0.0188(6) -0.0018(5) -0.0006(5) -0.0028(5)
O4 0.0271(6) 0.0196(6) 0.0238(6) -0.0039(5) 0.0026(5) 0.0008(5)
N1 0.0217(7) 0.0181(7) 0.0190(7) 0.0005(5) -0.0020(5) 0.0015(6)
N2 0.0266(8) 0.0227(8) 0.0168(7) 0.0000(6) -0.0025(6) -0.0007(6)
C1 0.0210(8) 0.0247(9) 0.0190(8) -0.0016(6) 0.0002(6) -0.0104(7)
C2 0.0261(9) 0.0312(10) 0.0215(8) -0.0002(7) -0.0036(7) -0.0098(8)
C3 0.0339(10) 0.0431(12) 0.0206(9) -0.0052(8) -0.0037(7) -0.0111(9)
C4 0.0319(10) 0.0391(11) 0.0250(9) -0.0120(8) 0.0015(7) -0.0107(9)
C5 0.0269(9) 0.0287(10) 0.0271(9) -0.0086(7) 0.0028(7) -0.0092(8)
C6 0.0210(8) 0.0258(9) 0.0203(8) -0.0026(6) 0.0003(6) -0.0097(7)
C7 0.0190(8) 0.0201(8) 0.0171(7) -0.0019(6) -0.0009(6) -0.0052(6)
C8 0.0185(8) 0.0183(8) 0.0183(7) -0.0013(6) -0.0012(6) -0.0043(6)
C9 0.0211(8) 0.0200(8) 0.0211(8) 0.0001(6) -0.0029(6) -0.0076(7)
C10 0.0246(9) 0.0198(9) 0.0219(8) 0.0020(6) -0.0015(7) 0.0020(7)
C11 0.0232(9) 0.0250(9) 0.0234(8) -0.0003(7) -0.0036(7) -0.0020(7)
C12 0.0213(8) 0.0212(8) 0.0171(7) -0.0002(6) -0.0002(6) -0.0051(7)
C13 0.0210(8) 0.0185(8) 0.0184(8) -0.0012(6) -0.0013(6) -0.0030(6)
C14 0.0200(8) 0.0164(8) 0.0182(7) -0.0012(6) -0.0014(6) -0.0010(6)
C15 0.0231(8) 0.0161(8) 0.0182(7) -0.0031(6) -0.0005(6) -0.0023(6)
C16 0.0256(9) 0.0181(8) 0.0249(8) 0.0012(7) -0.0056(7) -0.0023(7)
C17 0.0242(9) 0.0244(9) 0.0326(9) -0.0022(7) -0.0080(7) -0.0035(7)
C18 0.0268(9) 0.0217(9) 0.0292(9) -0.0032(7) 0.0009(7) -0.0088(7)
C19 0.0364(10) 0.0217(9) 0.0310(10) 0.0054(7) -0.0083(8) -0.0084(8)
C20 0.0287(9) 0.0215(9) 0.0265(9) 0.0020(7) -0.0083(7) -0.0048(7)
C21 0.0211(8) 0.0187(8) 0.0215(8) -0.0025(6) -0.0007(6) -0.0037(7)
C22 0.0280(9) 0.0281(10) 0.0312(10) -0.0118(8) 0.0042(7) 0.0010(8)
C23 0.0346(11) 0.0260(10) 0.0424(11) -0.0125(8) -0.0053(9) 0.0050(8)

loop_
_atom_type_symbol
_atom_type_description
_atom_type_scat_dispersion_real
_atom_type_scat_dispersion_imag
_atom_type_scat_source
C C 0.0033 0.0016 'International Tables Vol C Tables 4.2.6.8 and 6.1.1.4'
H H 0.0000 0.0000 'International Tables Vol C Tables 4.2.6.8 and 6.1.1.4'
N N 0.0061 0.0033 'International Tables Vol C Tables 4.2.6.8 and 6.1.1.4'
O O 0.0106 0.0060 'International Tables Vol C Tables 4.2.6.8 and 6.1.1.4'
S S 0.1246 0.1234 'International Tables Vol C Tables 4.2.6.8 and 6.1.1.4'
Cl Cl 0.1484 0.1585 'International Tables Vol C Tables 4.2.6.8 and 6.1.1.4'

loop_
_geom_angle_atom_site_label_1
_geom_angle_atom_site_label_2
_geom_angle_atom_site_label_3
_geom_angle
C7 S1 C6 102.04(9)
C21 O4 C22 116.88(14)
C12 N1 C7 118.98(14)
C12 N1 C10 110.69(13)
C7 N1 C10 127.07(14)
C11 N2 C12 112.90(15)
C11 N2 H2 123.6
C12 N2 H2 123.6
C6 C1 C2 118.38(16)
C6 C1 C9 124.17(15)
C2 C1 C9 117.44(16)
C3 C2 C1 120.70(18)
C3 C2 H2A 119.7
C1 C2 H2A 119.7
C2 C3 C4 120.11(18)
C2 C3 H3 119.9
C4 C3 H3 119.9
C5 C4 C3 120.37(18)
C5 C4 H4 119.8
C3 C4 H4 119.8
C4 C5 C6 119.62(19)
C4 C5 H5 120.2
C6 C5 H5 120.2
C1 C6 C5 120.81(17)
C1 C6 S1 123.70(13)
C5 C6 S1 115.48(15)
C8 C7 N1 119.90(15)
C8 C7 S1 127.47(13)
N1 C7 S1 112.59(12)
C7 C8 C9 122.80(15)
C7 C8 C14 120.88(15)
C9 C8 C14 116.32(14)
O1 C9 C8 120.81(16)
O1 C9 C1 119.69(15)
C8 C9 C1 119.50(15)
N1 C10 C11 102.29(14)
N1 C10 H10B 111.3
C11 C10 H10B 111.3
N1 C10 H10A 111.3
C11 C10 H10A 111.3
H10B C10 H10A 109.2
O2 C11 N2 126.14(17)
O2 C11 C10 127.33(17)
N2 C11 C10 106.53(14)
C13 C12 N2 129.26(16)
C13 C12 N1 123.46(15)
N2 C12 N1 107.28(14)
C12 C13 C21 118.81(15)
C12 C13 C14 118.44(15)
C21 C13 C14 122.43(15)
C13 C14 C8 110.12(14)
C13 C14 C15 112.42(14)
C8 C14 C15 109.17(13)
C13 C14 H14 108.3
C8 C14 H14 108.3
C15 C14 H14 108.3
C16 C15 C20 118.40(16)
C16 C15 C14 120.66(15)
C20 C15 C14 120.88(15)
C17 C16 C15 121.44(16)
C17 C16 H16 119.3
C15 C16 H16 119.3
C18 C17 C16 118.79(17)
C18 C17 H17 120.6
C16 C17 H17 120.6
C17 C18 C19 121.07(17)
C17 C18 Cl1 118.95(15)
C19 C18 Cl1 119.98(14)
C18 C19 C20 119.51(17)
C18 C19 H19 120.2
C20 C19 H19 120.2
C19 C20 C15 120.77(17)
C19 C20 H20 119.6
C15 C20 H20 119.6
O3 C21 O4 123.05(15)
O3 C21 C13 124.97(16)
O4 C21 C13 111.99(14)
O4 C22 C23 106.28(16)
O4 C22 H22B 110.5
C23 C22 H22B 110.5
O4 C22 H22A 110.5
C23 C22 H22A 110.5
H22B C22 H22A 108.7
C22 C23 H23A 109.5
C22 C23 H23B 109.5
H23A C23 H23B 109.5
C22 C23 H23C 109.5
H23A C23 H23C 109.5
H23B C23 H23C 109.5

loop_
_geom_bond_atom_site_label_1
_geom_bond_atom_site_label_2
_geom_bond_distance
Cl1 C18 1.7438(19)
S1 C7 1.7308(18)
S1 C6 1.7437(19)
O1 C9 1.230(2)
O2 C11 1.212(2)
O3 C21 1.231(2)
O4 C21 1.334(2)
O4 C22 1.459(2)
N1 C12 1.384(2)
N1 C7 1.393(2)
N1 C10 1.463(2)
N2 C11 1.365(2)
N2 C12 1.379(2)
N2 H2 0.8800
C1 C6 1.393(3)
C1 C2 1.407(2)
C1 C9 1.486(2)
C2 C3 1.380(3)
C2 H2A 0.9500
C3 C4 1.394(3)
C3 H3 0.9500
C4 C5 1.376(3)
C4 H4 0.9500
C5 C6 1.405(2)
C5 H5 0.9500
C7 C8 1.359(2)
C8 C9 1.452(2)
C8 C14 1.526(2)
C10 C11 1.519(2)
C10 H10B 0.9900
C10 H10A 0.9900
C12 C13 1.345(2)
C13 C21 1.457(2)
C13 C14 1.515(2)
C14 C15 1.532(2)
C14 H14 1.0000
C15 C16 1.390(2)
C15 C20 1.394(2)
C16 C17 1.388(3)
C16 H16 0.9500
C17 C18 1.381(3)
C17 H17 0.9500
C18 C19 1.383(3)
C19 C20 1.384(3)
C19 H19 0.9500
C20 H20 0.9500
C22 C23 1.501(3)
C22 H22B 0.9900
C22 H22A 0.9900
C23 H23A 0.9800
C23 H23B 0.9800
C23 H23C 0.9800

loop_
_geom_hbond_atom_site_label_D
_geom_hbond_atom_site_label_H
_geom_hbond_atom_site_label_A
_geom_hbond_distance_DH
_geom_hbond_distance_HA
_geom_hbond_distance_DA
_geom_hbond_angle_DHA
N2 H2 O3 0.88 2.18 2.720(2) 119.3

loop_
_geom_torsion_atom_site_label_1
_geom_torsion_atom_site_label_2
_geom_torsion_atom_site_label_3
_geom_torsion_atom_site_label_4
_geom_torsion
C6 C1 C2 C3 1.1(3)
C9 C1 C2 C3 -178.34(16)
C1 C2 C3 C4 -0.2(3)
C2 C3 C4 C5 -0.9(3)
C3 C4 C5 C6 1.0(3)
C2 C1 C6 C5 -1.0(2)
C9 C1 C6 C5 178.41(16)
C2 C1 C6 S1 -179.77(13)
C9 C1 C6 S1 -0.3(2)
C4 C5 C6 C1 0.0(3)
C4 C5 C6 S1 178.80(14)
C7 S1 C6 C1 -2.60(16)
C7 S1 C6 C5 178.59(13)
C12 N1 C7 C8 16.9(2)
C10 N1 C7 C8 174.47(16)
C12 N1 C7 S1 -161.07(13)
C10 N1 C7 S1 -3.5(2)
C6 S1 C7 C8 1.26(17)
C6 S1 C7 N1 179.00(12)
N1 C7 C8 C9 -174.37(15)
S1 C7 C8 C9 3.2(2)
N1 C7 C8 C14 5.4(2)
S1 C7 C8 C14 -176.97(12)
C7 C8 C9 O1 173.60(16)
C14 C8 C9 O1 -6.2(2)
C7 C8 C9 C1 -6.6(2)
C14 C8 C9 C1 173.55(14)
C6 C1 C9 O1 -175.01(16)
C2 C1 C9 O1 4.4(2)
C6 C1 C9 C8 5.2(2)
C2 C1 C9 C8 -175.35(15)
C12 N1 C10 C11 -5.54(19)
C7 N1 C10 C11 -164.67(16)
C12 N2 C11 O2 177.37(19)
C12 N2 C11 C10 -2.6(2)
N1 C10 C11 O2 -175.19(19)
N1 C10 C11 N2 4.81(18)
C11 N2 C12 C13 -179.96(18)
C11 N2 C12 N1 -0.9(2)
C7 N1 C12 C13 -15.6(3)
C10 N1 C12 C13 -176.61(16)
C7 N1 C12 N2 165.29(15)
C10 N1 C12 N2 4.25(19)
N2 C12 C13 C21 -3.0(3)
N1 C12 C13 C21 178.02(15)
N2 C12 C13 C14 170.52(17)
N1 C12 C13 C14 -8.4(3)
C12 C13 C14 C8 27.5(2)
C21 C13 C14 C8 -159.17(15)
C12 C13 C14 C15 -94.45(19)
C21 C13 C14 C15 78.9(2)
C7 C8 C14 C13 -26.5(2)
C9 C8 C14 C13 153.36(14)
C7 C8 C14 C15 97.41(18)
C9 C8 C14 C15 -82.77(17)
C13 C14 C15 C16 37.7(2)
C8 C14 C15 C16 -84.83(19)
C13 C14 C15 C20 -145.32(16)
C8 C14 C15 C20 92.17(19)
C20 C15 C16 C17 -1.6(3)
C14 C15 C16 C17 175.52(16)
C15 C16 C17 C18 0.6(3)
C16 C17 C18 C19 0.6(3)
C16 C17 C18 Cl1 -178.87(14)
C17 C18 C19 C20 -0.8(3)
Cl1 C18 C19 C20 178.65(15)
C18 C19 C20 C15 -0.2(3)
C16 C15 C20 C19 1.3(3)
C14 C15 C20 C19 -175.73(16)
C22 O4 C21 O3 -1.5(2)
C22 O4 C21 C13 177.92(15)
C12 C13 C21 O3 -4.9(3)
C14 C13 C21 O3 -178.14(16)
C12 C13 C21 O4 175.78(15)
C14 C13 C21 O4 2.5(2)
C21 O4 C22 C23 175.48(16)
